data_2005392
loop_
_publ_author_name
'Sivakumar, K.'
'Fun, H.-K.'
'Chua, S.-O.'
'Ooi, M.-F.'
'Anwair, M. A. S.'
'Gan, E.-K.'
'Jackson, W. R.'

_publ_section_title
;
 Substituted Imidazonaphthyridine Derivatives. II. C~19~H~17~N~3~O and
 C~24~H~19~N~3~O
;
_journal_issue 9
_journal_name_full 'Acta Crystallographica Section C'
_journal_page_first 2236
_journal_page_last 2239
_journal_paper_doi 10.1107/S0108270196003708
_journal_volume 52
_journal_year 1996
_chemical_formula_sum 'C24 H19 N3 O'
_chemical_formula_weight 365.42
_chemical_name_systematic
;
2-(4-methoxyphenyl)-6-methyl-8-phenylimidazo[1,2-a][1,8]naphthyridine.
;
_space_group_IT_number 14
_symmetry_cell_setting monoclinic
_symmetry_space_group_name_Hall '-P 2ybc'
_symmetry_space_group_name_H-M 'P 1 21/c 1'
_audit_creation_method SHELXL
_cell_angle_alpha 90.00
_cell_angle_beta 92.00(1)
_cell_angle_gamma 90.00
_cell_formula_units_Z 4
_cell_length_a 8.435(1)
_cell_length_b 7.146(1)
_cell_length_c 31.823(3)
_cell_measurement_reflns_used 40
_cell_measurement_temperature 293(2)
_cell_measurement_theta_max 25
_cell_measurement_theta_min 9
_cell_volume 1917.0(4)
_computing_cell_refinement XSCANS
_computing_data_collection 'XSCANS (Siemens, 1994)'
_computing_data_reduction XSCANS
_computing_molecular_graphics SHELXTL/PC
_computing_publication_material 'SHELXL93, PARST (Nardelli, 1983)'
_computing_structure_refinement 'SHELXL93 (Sheldrick, 1993)'
_computing_structure_solution 'SHELXTL/PC (Sheldrick, 1990) (direct methods)'
_diffrn_ambient_temperature 293(2)
_diffrn_measurement_device 'Siemens P4 diffractometer'
_diffrn_measurement_method '\q/2\q scans'
_diffrn_radiation_monochromator graphite
_diffrn_radiation_source 'fine-focus sealed tube'
_diffrn_radiation_type MoK\a
_diffrn_radiation_wavelength 0.71073
_diffrn_reflns_av_R_equivalents 0.0257
_diffrn_reflns_av_sigmaI/netI 0.0497
_diffrn_reflns_limit_h_max 10
_diffrn_reflns_limit_h_min -1
_diffrn_reflns_limit_k_max 9
_diffrn_reflns_limit_k_min -1
_diffrn_reflns_limit_l_max 41
_diffrn_reflns_limit_l_min -41
_diffrn_reflns_number 6045
_diffrn_reflns_theta_max 27.50
_diffrn_reflns_theta_min 1.28
_diffrn_standards_decay_% <2
_diffrn_standards_interval_count 97
_diffrn_standards_number 3
_exptl_absorpt_coefficient_mu 0.079
_exptl_absorpt_correction_type none
_exptl_crystal_colour 'Pale yellow'
_exptl_crystal_density_diffrn 1.266
_exptl_crystal_density_meas ?
_exptl_crystal_description Rectangle
_exptl_crystal_F_000 768
_exptl_crystal_size_max 0.60
_exptl_crystal_size_mid 0.52
_exptl_crystal_size_min 0.28
_refine_diff_density_max 0.19
_refine_diff_density_min -0.19
_refine_ls_extinction_method none
_refine_ls_goodness_of_fit_all 0.899
_refine_ls_goodness_of_fit_obs 1.063
_refine_ls_hydrogen_treatment refall
_refine_ls_matrix_type full
_refine_ls_number_parameters 329
_refine_ls_number_reflns 4361
_refine_ls_number_restraints 0
_refine_ls_restrained_S_all 0.950
_refine_ls_restrained_S_obs 1.063
_refine_ls_R_factor_all 0.0957
_refine_ls_R_factor_obs 0.0482
_refine_ls_shift/esd_max 0.000
_refine_ls_shift/esd_mean 0.000
_refine_ls_structure_factor_coef Fsqd
_refine_ls_weighting_details 'w = 1/[\s^2^(Fo^2^)+(0.0767P)^2^] where P=(Fo^2^+2Fc^2^)/3'
_refine_ls_weighting_scheme calc
_refine_ls_wR_factor_all 0.1433
_refine_ls_wR_factor_obs 0.1170
_reflns_number_observed 2461
_reflns_number_total 4362
_reflns_observed_criterion >2sigma(I)
_cod_data_source_file mu1239.cif
_cod_data_source_block VI
_cod_depositor_comments
;
The following automatic conversions were performed:
'_symmetry_cell_setting' value 'Monoclinic' changed to 'monoclinic'
according to '/home/saulius/struct/CIF-dictionaries/cif_core.dic'
dictionary named 'cif_core.dic' version 2.4.1 from 2010-06-29.

Automatic conversion script
Id: cif_fix_enum 1527 2010-12-29 10:47:43Z saulius 

The following automatic conversions were performed:

'_symmetry_cell_setting' value 'Monoclinic' changed to 'monoclinic'
according to /home/saulius/struct/CIF-dictionaries/cif_core.dic
dictionary named 'cif_core.dic' version 2.4.1 from
2010-06-29.

'_exptl_absorpt_correction_type' value 'None' changed to
'none' according to
/home/saulius/struct/CIF-dictionaries/cif_core.dic dictionary named
'cif_core.dic' version 2.4.1 from 2010-06-29.

Automatic conversion script
Id: cif_fix_values 1715 2011-07-08 13:25:40Z adriana 

The following automatic conversions were performed:

'_exptl_crystal_density_meas' value 'not measured' was changed to '?'
- the value is perceived as not measured.

Automatic conversion script
Id: cif_fix_values 3008 2015-01-20 13:52:24Z robertas 

The following automatic conversions were performed:

'_refine_ls_weighting_scheme' value 'calc w =
1/[\s^2^(Fo^2^)+(0.0767P)^2^] where P=(Fo^2^+2Fc^2^)/3' was changed
to 'calc'. New tag '_refine_ls_weighting_details' was created. The
value of the new tag was set to 'w = 1/[\s^2^(Fo^2^)+(0.0767P)^2^]
where P=(Fo^2^+2Fc^2^)/3'.

Automatic conversion script
Id: cif_fix_values 3143 2015-03-26 13:38:13Z robertas 
;
_cod_original_sg_symbol_H-M 'P 21/c'
_cod_database_code 2005392

loop_
_symmetry_equiv_pos_as_xyz
'x, y, z'
'-x, y+1/2, -z+1/2'
'-x, -y, -z'
'x, -y-1/2, z-1/2'

loop_
_atom_site_aniso_label
_atom_site_aniso_U_11
_atom_site_aniso_U_22
_atom_site_aniso_U_33
_atom_site_aniso_U_12
_atom_site_aniso_U_13
_atom_site_aniso_U_23
O1 0.0753(9) 0.0584(8) 0.0629(8) -0.0102(7) -0.0011(7) -0.0057(7)
N1 0.0514(8) 0.0568(9) 0.0445(8) 0.0051(7) -0.0028(6) 0.0017(7)
N2 0.0498(8) 0.0464(8) 0.0449(8) 0.0032(7) -0.0005(6) 0.0007(6)
N3 0.0468(7) 0.0471(8) 0.0431(7) 0.0058(7) -0.0041(6) -0.0021(6)
C1 0.0478(9) 0.0547(10) 0.0436(9) 0.0092(9) -0.0039(7) -0.0003(8)
C2 0.0569(11) 0.0665(13) 0.0498(10) 0.0058(10) -0.0104(9) -0.0042(10)
C3 0.0513(10) 0.0609(12) 0.0559(11) 0.0021(9) -0.0106(8) -0.0088(10)
C4 0.0415(9) 0.0520(10) 0.0522(10) 0.0073(8) -0.0025(7) -0.0061(8)
C5 0.0419(9) 0.0512(10) 0.0638(11) 0.0040(8) 0.0041(8) -0.0098(9)
C6 0.0521(10) 0.0500(11) 0.0609(11) -0.0010(9) 0.0045(9) 0.0005(9)
C7 0.0480(9) 0.0470(10) 0.0525(10) 0.0047(8) 0.0052(8) 0.0005(8)
C8 0.0442(9) 0.0444(9) 0.0473(9) 0.0072(8) -0.0001(7) -0.0019(8)
C9 0.0495(9) 0.0483(10) 0.0440(9) 0.0039(8) -0.0037(7) -0.0037(8)
C10 0.0450(9) 0.0504(10) 0.0427(9) 0.0073(8) 0.0002(7) 0.0003(8)
C11 0.0451(9) 0.0482(10) 0.0446(9) 0.0087(8) 0.0034(7) -0.0011(8)
C12 0.0606(11) 0.0583(12) 0.0446(10) 0.0046(10) -0.0045(8) 0.0048(9)
C13 0.0639(12) 0.0604(12) 0.0489(10) 0.0021(10) -0.0072(9) -0.0049(9)
C14 0.0509(10) 0.0505(11) 0.0498(10) 0.0059(9) 0.0045(8) -0.0070(8)
C15 0.0653(11) 0.0563(12) 0.0444(10) -0.0002(10) 0.0031(8) 0.0026(9)
C16 0.0610(11) 0.0578(11) 0.0410(9) -0.0008(10) -0.0019(8) -0.0030(8)
C17 0.0592(13) 0.0598(13) 0.079(2) -0.0064(11) -0.0016(11) -0.0133(12)
C18 0.0556(10) 0.0505(10) 0.0505(10) 0.0004(9) 0.0029(8) 0.0055(8)
C19 0.0689(13) 0.084(2) 0.0738(14) -0.0162(12) -0.0056(11) 0.0266(12)
C20 0.085(2) 0.093(2) 0.0691(14) -0.0143(14) 0.0003(12) 0.0377(13)
C21 0.084(2) 0.0785(15) 0.0536(12) -0.0020(13) -0.0068(11) 0.0117(11)
C22 0.104(2) 0.095(2) 0.0648(14) -0.034(2) -0.0212(13) 0.0169(13)
C23 0.097(2) 0.080(2) 0.0561(12) -0.0305(14) -0.0129(11) 0.0151(11)
C24 0.0756(15) 0.0561(12) 0.0664(13) -0.0066(12) 0.0049(11) 0.0001(11)

loop_
_atom_site_label
_atom_site_occupancy
_atom_site_fract_x
_atom_site_fract_y
_atom_site_fract_z
_atom_site_U_iso_or_equiv
_atom_site_thermal_displace_type
_atom_site_calc_flag
_atom_site_type_symbol
O1 1 0.5973(2) 1.3243(2) 0.08702(4) 0.0656(4) Uani d O
N1 1 0.1728(2) 0.5778(2) 0.05260(4) 0.0510(4) Uani d N
N2 1 0.1606(2) 0.2014(2) 0.16694(4) 0.0471(4) Uani d N
N3 1 0.1498(2) 0.3812(2) 0.10666(4) 0.0458(3) Uani d N
C1 1 0.1097(2) 0.4172(3) 0.06496(5) 0.0488(4) Uani d C
C2 1 0.0118(2) 0.2866(3) 0.04266(6) 0.0580(5) Uani d C
C3 1 -0.0384(2) 0.1317(3) 0.06240(6) 0.0563(5) Uani d C
C4 1 0.0061(2) 0.0922(3) 0.10542(5) 0.0487(4) Uani d C
C5 1 -0.0375(2) -0.0687(3) 0.12803(6) 0.0522(4) Uani d C
C6 1 0.0204(2) -0.0880(3) 0.16880(6) 0.0543(5) Uani d C
C7 1 0.1207(2) 0.0459(2) 0.18742(5) 0.0491(4) Uani d C
C8 1 0.1041(2) 0.2199(2) 0.12764(5) 0.0453(4) Uani d C
C9 1 0.2425(2) 0.5278(2) 0.12091(6) 0.0474(4) Uani d C
C10 1 0.2555(2) 0.6461(2) 0.08760(5) 0.0461(4) Uani d C
C11 1 0.3423(2) 0.8239(2) 0.08657(5) 0.0459(4) Uani d C
C12 1 0.4246(2) 0.8924(3) 0.12211(6) 0.0547(5) Uani d C
C13 1 0.5063(2) 1.0579(3) 0.12123(6) 0.0579(5) Uani d C
C14 1 0.5110(2) 1.1624(3) 0.08461(5) 0.0503(4) Uani d C
C15 1 0.4288(2) 1.0990(3) 0.04909(6) 0.0553(5) Uani d C
C16 1 0.3458(2) 0.9320(3) 0.05044(6) 0.0534(4) Uani d C
C17 1 -0.1391(3) -0.2175(3) 0.10770(8) 0.0662(6) Uani d C
C18 1 0.1968(2) 0.0231(3) 0.22997(5) 0.0522(4) Uani d C
C19 1 0.1395(3) -0.0948(4) 0.26016(7) 0.0757(6) Uani d C
C20 1 0.2164(3) -0.1139(4) 0.29877(7) 0.0823(7) Uani d C
C21 1 0.3503(3) -0.0175(3) 0.30849(7) 0.0721(6) Uani d C
C22 1 0.4126(3) 0.0988(4) 0.27883(7) 0.0886(8) Uani d C
C23 1 0.3353(3) 0.1204(3) 0.24012(7) 0.0781(7) Uani d C
C24 1 0.6003(3) 1.4376(3) 0.05026(7) 0.0660(6) Uani d C
H2 1 -0.0187(23) 0.3146(28) 0.0145(6) 0.070(6) Uiso d H
H3 1 -0.1034(22) 0.0401(29) 0.0467(6) 0.070(6) Uiso d H
H6 1 -0.0082(21) -0.2002(25) 0.1852(6) 0.058(5) Uiso d H
H9 1 0.2863(20) 0.5318(24) 0.1476(6) 0.057(5) Uiso d H
H12 1 0.4211(22) 0.8227(27) 0.1482(6) 0.064(5) Uiso d H
H13 1 0.5683(23) 1.0955(30) 0.1445(6) 0.074(6) Uiso d H
H15 1 0.4280(24) 1.1678(29) 0.0226(6) 0.075(6) Uiso d H
H16 1 0.2919(21) 0.8923(26) 0.0261(6) 0.061(5) Uiso d H
H17A 1 -0.2397(31) -0.1676(35) 0.0985(7) 0.101(8) Uiso d H
H17B 1 -0.1557(30) -0.3255(40) 0.1265(8) 0.111(9) Uiso d H
H17C 1 -0.0916(29) -0.2568(36) 0.0803(8) 0.099(8) Uiso d H
H19 1 0.0374(34) -0.1566(43) 0.2527(9) 0.131(10) Uiso d H
H20 1 0.1818(29) -0.1904(36) 0.3186(8) 0.102(8) Uiso d H
H21 1 0.4101(25) -0.0307(29) 0.3338(7) 0.081(7) Uiso d H
H22 1 0.5205(35) 0.1682(41) 0.2857(9) 0.131(10) Uiso d H
H23 1 0.3764(26) 0.2021(36) 0.2176(7) 0.099(8) Uiso d H
H24A 1 0.6510(25) 1.3692(33) 0.0256(7) 0.085(7) Uiso d H
H24B 1 0.4893(28) 1.4691(31) 0.0394(7) 0.085(7) Uiso d H
H24C 1 0.6667(29) 1.5458(36) 0.0602(7) 0.103(8) Uiso d H

loop_
_atom_type_symbol
_atom_type_description
_atom_type_scat_dispersion_real
_atom_type_scat_dispersion_imag
_atom_type_scat_source
C C 0.0033 0.0016 'International Tables Vol C Tables 4.2.6.8 and 6.1.1.4'
H H 0.0000 0.0000 'International Tables Vol C Tables 4.2.6.8 and 6.1.1.4'
N N 0.0061 0.0033 'International Tables Vol C Tables 4.2.6.8 and 6.1.1.4'
O O 0.0106 0.0060 'International Tables Vol C Tables 4.2.6.8 and 6.1.1.4'

loop_
_geom_angle_atom_site_label_1
_geom_angle_atom_site_label_2
_geom_angle_atom_site_label_3
_geom_angle
C14 O1 C24 117.4(2)
C1 N1 C10 105.19(14)
C8 N2 C7 116.95(15)
C9 N3 C1 106.99(14)
C9 N3 C8 129.49(14)
C1 N3 C8 123.49(14)
N1 C1 N3 110.96(15)
N1 C1 C2 130.6(2)
N3 C1 C2 118.4(2)
C3 C2 C1 119.6(2)
C2 C3 C4 122.0(2)
C8 C4 C5 115.6(2)
C8 C4 C3 118.8(2)
C5 C4 C3 125.6(2)
C6 C5 C4 118.1(2)
C6 C5 C17 120.9(2)
C4 C5 C17 120.9(2)
C5 C6 C7 121.4(2)
N2 C7 C6 121.5(2)
N2 C7 C18 115.2(2)
C6 C7 C18 123.2(2)
N2 C8 N3 115.95(15)
N2 C8 C4 126.4(2)
N3 C8 C4 117.63(15)
C10 C9 N3 106.04(15)
C9 C10 N1 110.8(2)
C9 C10 C11 127.5(2)
N1 C10 C11 121.72(14)
C16 C11 C12 116.9(2)
C16 C11 C10 121.7(2)
C12 C11 C10 121.4(2)
C13 C12 C11 121.5(2)
C12 C13 C14 120.8(2)
O1 C14 C15 125.1(2)
O1 C14 C13 116.1(2)
C15 C14 C13 118.9(2)
C14 C15 C16 119.8(2)
C15 C16 C11 122.1(2)
C19 C18 C23 117.2(2)
C19 C18 C7 123.4(2)
C23 C18 C7 119.4(2)
C20 C19 C18 121.1(2)
C21 C20 C19 121.3(2)
C20 C21 C22 119.2(2)
C21 C22 C23 119.9(2)
C22 C23 C18 121.3(2)

loop_
_geom_bond_atom_site_label_1
_geom_bond_atom_site_label_2
_geom_bond_distance
O1 C14 1.368(2)
O1 C24 1.423(2)
N1 C1 1.330(2)
N1 C10 1.382(2)
N2 C8 1.329(2)
N2 C7 1.337(2)
N3 C9 1.375(2)
N3 C1 1.382(2)
N3 C8 1.393(2)
C1 C2 1.420(3)
C2 C3 1.348(3)
C3 C4 1.435(2)
C4 C8 1.406(2)
C4 C5 1.412(3)
C5 C6 1.377(3)
C5 C17 1.499(3)
C6 C7 1.395(3)
C7 C18 1.487(2)
C9 C10 1.363(2)
C10 C11 1.467(2)
C11 C16 1.386(2)
C11 C12 1.395(2)
C12 C13 1.369(3)
C13 C14 1.386(3)
C14 C15 1.382(2)
C15 C16 1.385(3)
C18 C19 1.378(3)
C18 C23 1.388(3)
C19 C20 1.376(3)
C20 C21 1.349(3)
C21 C22 1.376(3)
C22 C23 1.382(3)

loop_
_cod_related_entry_id
_cod_related_entry_database
_cod_related_entry_code
1 ChemSpider 21138137
